data_7244939
loop_
_publ_author_name
'Akai, Ryota'
'Oka, Kouki'
'Nishida, Ryunosuke'
'Tohnai, Norimitsu'

_publ_section_title
;
 Systematic arrangement control of functional organic molecules
;
_journal_name_full CrystEngComm
_journal_paper_doi 10.1039/D2CE00336H
_journal_year 2022
_chemical_formula_moiety 'C20 H12 O6 S4, 2(H3 O), 2(H2 O), C4 H8 O2'
_chemical_formula_sum 'C24 H30 O12 S4'
_chemical_formula_weight 638.72
_chemical_name_systematic BTDBS
_space_group_crystal_system monoclinic
_space_group_IT_number 14
_space_group_name_Hall '-P 2ybc'
_space_group_name_H-M_alt 'P 1 21/c 1'
_atom_sites_solution_hydrogens mixed
_atom_sites_solution_primary dual
_audit_block_doi 10.5517/ccdc.csd.cc2b8vxd
_audit_creation_date 2022-01-15
_audit_creation_method
;
Olex2 1.3
(compiled 2020.11.12 svn.r5f609507 for OlexSys, GUI svn.r6408)
;
_audit_update_record
;
2022-02-21 deposited with the CCDC.	2022-05-09 downloaded from the CCDC.
;
_cell_angle_alpha 90
_cell_angle_beta 102.928(7)
_cell_angle_gamma 90
_cell_formula_units_Z 2
_cell_length_a 16.8387(11)
_cell_length_b 6.0329(4)
_cell_length_c 13.8772(10)
_cell_measurement_reflns_used 685
_cell_measurement_temperature 213
_cell_measurement_theta_max 74.0150
_cell_measurement_theta_min 6.4660
_cell_volume 1374.00(17)
_computing_cell_refinement 'CrysAlisPro 1.171.39.20a (Rigaku OD, 2015)'
_computing_data_collection 'CrysAlisPro 1.171.39.20a (Rigaku OD, 2015)'
_computing_data_reduction 'CrysAlisPro 1.171.39.20a (Rigaku OD, 2015)'
_computing_molecular_graphics 'Olex2 1.3 (Dolomanov et al., 2009)'
_computing_publication_material 'Olex2 1.3 (Dolomanov et al., 2009)'
_computing_structure_refinement 'SHELXL 2018/3 (Sheldrick, 2015)'
_computing_structure_solution 'SHELXT 2018/2 (Sheldrick, 2018)'
_diffrn_ambient_temperature 213
_diffrn_detector 'CCD plate'
_diffrn_measured_fraction_theta_full 0.993
_diffrn_measured_fraction_theta_max 0.958
_diffrn_measurement_details
;
List of Runs (angles in degrees, time in seconds):

  # Type    Start    End  Width  t~exp~   \w     \q     \k     \f   Frames
#--------------------------------------------------------------------------
  1  \w    -83.00 -36.00   0.50    1.00    --    0.00 -37.00 -30.00   94
  2  \w    -30.00  16.00   0.50    1.00    --    0.00 -37.00 -30.00   92
  3  \w     -4.00  87.00   0.50    1.00    --    0.00  57.00-150.00  182
  4  \w      6.00 125.00   0.50    3.00    --   94.90 -82.00-180.00  238
  5  \w      5.00  69.00   0.50    3.00    --   94.90 -82.00-120.00  128
  6  \w     87.00 120.00   0.50    3.00    --   94.90 -82.00-120.00   66
  7  \w     74.00 115.00   0.50    3.00    --   94.90  15.00-150.00   82
  8  \w     83.00 109.00   0.50    3.00    --   94.90 -61.00 -60.00   52
  9  \w      5.00  72.00   0.50    3.00    --   94.90 -61.00 -60.00  134
 10  \w     77.00 146.00   0.50    3.00    --   94.90  82.00 -30.00  138
 11  \w    140.00 184.00   0.50    3.00    --   94.90  15.00-150.00   88
 12  \w     79.00 104.00   0.50    3.00    --   94.90 -82.00 120.00   50
 13  \w     85.00 149.00   0.50    3.00    --   94.90  82.00  30.00  128
;
_diffrn_measurement_device 'four-circle diffractometer'
_diffrn_measurement_device_type 'XtaLAB Pro: Kappa single'
_diffrn_measurement_method '\w scans'
_diffrn_orient_matrix_type 'CrysAlisPro convention (1999,Acta A55,543-557)'
_diffrn_orient_matrix_UB_11 -0.0799944000
_diffrn_orient_matrix_UB_12 -0.0673870000
_diffrn_orient_matrix_UB_13 -0.0717772000
_diffrn_orient_matrix_UB_21 0.0223799000
_diffrn_orient_matrix_UB_22 -0.2463376000
_diffrn_orient_matrix_UB_23 0.0187893000
_diffrn_orient_matrix_UB_31 -0.0435849000
_diffrn_orient_matrix_UB_32 -0.0028310000
_diffrn_orient_matrix_UB_33 0.0864972000
_diffrn_radiation_monochromator graphite
_diffrn_radiation_probe x-ray
_diffrn_radiation_type 'Cu K\a'
_diffrn_radiation_wavelength 1.54184
_diffrn_reflns_av_R_equivalents 0.1078
_diffrn_reflns_av_unetI/netI 0.1315
_diffrn_reflns_Laue_measured_fraction_full 0.993
_diffrn_reflns_Laue_measured_fraction_max 0.958
_diffrn_reflns_limit_h_max 20
_diffrn_reflns_limit_h_min -20
_diffrn_reflns_limit_k_max 7
_diffrn_reflns_limit_k_min -7
_diffrn_reflns_limit_l_max 17
_diffrn_reflns_limit_l_min -13
_diffrn_reflns_number 7363
_diffrn_reflns_point_group_measured_fraction_full 0.993
_diffrn_reflns_point_group_measured_fraction_max 0.958
_diffrn_reflns_theta_full 67.684
_diffrn_reflns_theta_max 74.287
_diffrn_reflns_theta_min 5.391
_diffrn_source 'fine-focus sealed X-ray tube'
_diffrn_source_type 'Enhance (Cu) X-ray Source'
_exptl_absorpt_coefficient_mu 3.742
_exptl_absorpt_correction_T_max 1.00000
_exptl_absorpt_correction_T_min 0.38085
_exptl_absorpt_correction_type multi-scan
_exptl_absorpt_process_details
;
CrysAlisPro 1.171.39.20a (Rigaku Oxford Diffraction, 2015)
Empirical absorption correction using spherical harmonics,
 implemented in SCALE3 ABSPACK scaling algorithm.
;
_exptl_crystal_colour 'light yellow'
_exptl_crystal_colour_modifier light
_exptl_crystal_colour_primary yellow
_exptl_crystal_density_diffrn 1.544
_exptl_crystal_description plate
_exptl_crystal_F_000 668
_exptl_crystal_size_max 0.1
_exptl_crystal_size_mid 0.1
_exptl_crystal_size_min 0.05
_refine_diff_density_max 0.373
_refine_diff_density_min -0.457
_refine_diff_density_rms 0.092
_refine_ls_extinction_method none
_refine_ls_goodness_of_fit_ref 0.927
_refine_ls_hydrogen_treatment mixed
_refine_ls_matrix_type full
_refine_ls_number_parameters 191
_refine_ls_number_reflns 2692
_refine_ls_number_restraints 0
_refine_ls_restrained_S_all 0.927
_refine_ls_R_factor_all 0.1177
_refine_ls_R_factor_gt 0.0640
_refine_ls_shift/su_max 0.000
_refine_ls_shift/su_mean 0.000
_refine_ls_structure_factor_coef Fsqd
_refine_ls_weighting_details 'w=1/[\s^2^(Fo^2^)+(0.0757P)^2^] where P=(Fo^2^+2Fc^2^)/3'
_refine_ls_weighting_scheme calc
_refine_ls_wR_factor_gt 0.1502
_refine_ls_wR_factor_ref 0.1816
_reflns_Friedel_coverage 0.000
_reflns_number_gt 1551
_reflns_number_total 2692
_reflns_threshold_expression 'I > 2\s(I)'
_cod_data_source_file d2ce00336h2.cif
_cod_data_source_block exp_3314
_cod_database_code 7244939
_shelx_shelxl_version_number 2018/3
_chemical_oxdiff_formula CHOS
_shelx_space_group_comment
;
The symmetry employed for this shelxl refinement is uniquely defined
by the following loop, which should always be used as a source of
symmetry information in preference to the above space-group names.
They are only intended as comments.
;
_shelx_estimated_absorpt_t_max 0.835
_shelx_estimated_absorpt_t_min 0.706
_reflns_odcompleteness_completeness 99.37
_reflns_odcompleteness_iscentric 1
_reflns_odcompleteness_theta 66.97
_olex2_refinement_description
;
1. Fixed Uiso
 At 1.2 times of:
  All C(H) groups, All C(H,H) groups
 At 1.5 times of:
  All O(H,H) groups
2.a Free rotating group:
 O005(H00K,H00L), O006(H00N,H00O)
2.b Secondary CH2 refined with riding coordinates:
 C00J(H00B,H00C), C00K(H00E,H00J)
2.c Aromatic/amide H refined with riding coordinates:
 C00A(H00A), C00D(H00D), C00F(H00F), C00G(H00G), C00H(H00H), C00I(H00I)
;
_olex2_submission_special_instructions 'No special instructions were received'
_oxdiff_exptl_absorpt_empirical_details
;
Empirical correction (ABSPACK) includes:
- Absorption correction using spherical harmonics
- Frame scaling
;
_oxdiff_exptl_absorpt_empirical_full_max 2.401
_oxdiff_exptl_absorpt_empirical_full_min 0.539

loop_
_space_group_symop_operation_xyz
'x, y, z'
'-x, y+1/2, -z+1/2'
'-x, -y, -z'
'x, -y-1/2, z-1/2'

loop_
_atom_site_label
_atom_site_type_symbol
_atom_site_fract_x
_atom_site_fract_y
_atom_site_fract_z
_atom_site_U_iso_or_equiv
_atom_site_adp_type
_atom_site_occupancy
_atom_site_site_symmetry_order
_atom_site_calc_flag
_atom_site_refinement_flags_posn
_atom_site_refinement_flags_adp
_atom_site_refinement_flags_occupancy
_atom_site_disorder_assembly
_atom_site_disorder_group
S001 S 0.70461(7) 0.41822(19) 0.36542(9) 0.0352(3) Uani 1 1 d . . . . .
S002 S 0.91644(8) 0.3815(2) 0.86631(10) 0.0379(4) Uani 1 1 d . . . . .
O003 O 0.7394(2) 0.5406(6) 0.2941(3) 0.0426(9) Uani 1 1 d . . . . .
O004 O 0.6243(2) 0.5014(6) 0.3692(3) 0.0434(9) Uani 1 1 d . . . . .
O005 O 0.5115(2) -0.1881(6) 0.2312(3) 0.0443(10) Uani 1 1 d G . . . .
H00K H 0.556609 -0.133935 0.224625 0.066 Uiso 1 1 d G U . . .
H00L H 0.511289 -0.167668 0.291687 0.066 Uiso 1 1 d G U . . .
O006 O 0.6497(2) -0.1153(6) 0.2139(3) 0.0449(9) Uani 1 1 d G . . . .
H00N H 0.670777 -0.003607 0.247487 0.067 Uiso 1 1 d G U . . .
H00O H 0.682858 -0.220502 0.233823 0.067 Uiso 1 1 d G U . . .
O007 O 0.7049(2) 0.1810(6) 0.3504(3) 0.0506(10) Uani 1 1 d . . . . .
O008 O 0.5035(2) -0.1179(7) 0.4145(3) 0.0531(11) Uani 1 1 d . . . . .
C009 C 0.7670(3) 0.4645(8) 0.4843(4) 0.0339(11) Uani 1 1 d . . . . .
C00A C 0.8169(3) 0.3417(8) 0.6505(4) 0.0373(12) Uani 1 1 d . . . . .
H00A H 0.821004 0.230593 0.698880 0.045 Uiso 1 1 calc R U . . .
C00B C 0.9826(3) 0.5425(8) 0.9516(4) 0.0338(11) Uani 1 1 d . . . . .
C00C C 0.9041(3) 0.5877(8) 0.7767(4) 0.0318(11) Uani 1 1 d . . . . .
C00D C 0.7730(3) 0.3026(8) 0.5556(4) 0.0375(12) Uani 1 1 d . . . . .
H00D H 0.747100 0.165150 0.539488 0.045 Uiso 1 1 calc R U . . .
C00E C 0.8555(3) 0.5475(7) 0.6754(4) 0.0333(11) Uani 1 1 d . . . . .
C00F C 0.8047(3) 0.6692(8) 0.5083(4) 0.0375(12) Uani 1 1 d . . . . .
H00F H 0.800350 0.780505 0.459994 0.045 Uiso 1 1 calc R U . . .
C00G C 0.9940(3) 0.7449(8) 0.9115(4) 0.0372(12) Uani 1 1 d . . . . .
H00G H 1.028007 0.856104 0.945891 0.045 Uiso 1 1 calc R U . . .
C00H C 0.9488(3) 0.7684(8) 0.8124(4) 0.0383(12) Uani 1 1 d . . . . .
H00H H 0.949905 0.897804 0.774960 0.046 Uiso 1 1 calc R U . . .
C00I C 0.8480(3) 0.7071(8) 0.6031(4) 0.0410(13) Uani 1 1 d . . . . .
H00I H 0.873276 0.845434 0.618909 0.049 Uiso 1 1 calc R U . . .
C00J C 0.4312(4) -0.1142(13) 0.4502(5) 0.069(2) Uani 1 1 d . . . . .
H00B H 0.430293 -0.241954 0.493544 0.083 Uiso 1 1 calc R U . . .
H00C H 0.383864 -0.124889 0.394518 0.083 Uiso 1 1 calc R U . . .
C00K C 0.5739(4) -0.0954(14) 0.4937(5) 0.071(2) Uani 1 1 d . . . . .
H00E H 0.623082 -0.093041 0.466983 0.085 Uiso 1 1 calc R U . . .
H00J H 0.577611 -0.222706 0.538365 0.085 Uiso 1 1 calc R U . . .
H00M H 0.470(4) -0.110(10) 0.187(4) 0.051(17) Uiso 1 1 d . . . . .

loop_
_atom_site_aniso_label
_atom_site_aniso_U_11
_atom_site_aniso_U_22
_atom_site_aniso_U_33
_atom_site_aniso_U_23
_atom_site_aniso_U_13
_atom_site_aniso_U_12
S001 0.0332(6) 0.0323(6) 0.0358(7) -0.0058(5) -0.0016(5) 0.0015(5)
S002 0.0394(6) 0.0331(6) 0.0362(7) 0.0002(5) -0.0024(5) -0.0064(5)
O003 0.044(2) 0.049(2) 0.034(2) 0.0011(17) 0.0083(16) 0.0020(17)
O004 0.0278(17) 0.052(2) 0.047(2) -0.0040(18) 0.0003(15) 0.0015(16)
O005 0.044(2) 0.040(2) 0.043(2) -0.0015(19) -0.0012(19) 0.0013(18)
O006 0.052(2) 0.0390(19) 0.043(2) -0.0042(18) 0.0107(18) -0.0025(18)
O007 0.060(2) 0.0309(18) 0.051(2) -0.0114(17) -0.0085(19) 0.0007(17)
O008 0.044(2) 0.077(3) 0.037(2) -0.005(2) 0.0076(17) 0.005(2)
C009 0.027(2) 0.032(2) 0.038(3) -0.002(2) -0.003(2) 0.002(2)
C00A 0.035(3) 0.030(2) 0.043(3) 0.001(2) 0.002(2) -0.004(2)
C00B 0.033(2) 0.040(3) 0.028(3) -0.004(2) 0.005(2) 0.000(2)
C00C 0.029(2) 0.031(2) 0.034(3) -0.002(2) 0.005(2) 0.000(2)
C00D 0.036(3) 0.026(2) 0.046(3) -0.002(2) -0.001(2) -0.006(2)
C00E 0.026(2) 0.026(2) 0.045(3) -0.001(2) 0.002(2) 0.0007(19)
C00F 0.040(3) 0.031(2) 0.038(3) 0.003(2) 0.001(2) -0.002(2)
C00G 0.036(3) 0.035(3) 0.038(3) -0.006(2) 0.002(2) -0.004(2)
C00H 0.036(3) 0.032(2) 0.043(3) -0.001(2) 0.003(2) -0.002(2)
C00I 0.041(3) 0.029(2) 0.048(3) -0.004(2) -0.002(3) -0.008(2)
C00J 0.045(3) 0.099(5) 0.064(5) -0.021(4) 0.016(3) -0.012(4)
C00K 0.048(3) 0.110(6) 0.053(4) -0.023(4) 0.005(3) 0.014(4)

loop_
_atom_type_symbol
_atom_type_description
_atom_type_scat_dispersion_real
_atom_type_scat_dispersion_imag
_atom_type_scat_source
C C 0.0181 0.0091 'International Tables Vol C Tables 4.2.6.8 and 6.1.1.4'
H H 0.0000 0.0000 'International Tables Vol C Tables 4.2.6.8 and 6.1.1.4'
O O 0.0492 0.0322 'International Tables Vol C Tables 4.2.6.8 and 6.1.1.4'
S S 0.3331 0.5567 'International Tables Vol C Tables 4.2.6.8 and 6.1.1.4'

loop_
_geom_angle_atom_site_label_1
_geom_angle_atom_site_label_2
_geom_angle_atom_site_label_3
_geom_angle
_geom_angle_site_symmetry_1
_geom_angle_site_symmetry_3
_geom_angle_publ_flag
O003 S001 C009 108.0(2) . . ?
O004 S001 O003 111.5(2) . . ?
O004 S001 C009 106.0(2) . . ?
O007 S001 O003 112.8(2) . . ?
O007 S001 O004 112.4(2) . . ?
O007 S001 C009 105.6(2) . . ?
C00B S002 C00C 92.5(2) . . ?
H00K O005 H00L 104.5 . . ?
H00K O005 H00M 106.7 . . ?
H00L O005 H00M 113.9 . . ?
H00N O006 H00O 104.5 . . ?
C00J O008 C00K 111.1(5) . . ?
C00D C009 S001 119.4(4) . . ?
C00D C009 C00F 120.0(5) . . ?
C00F C009 S001 120.4(4) . . ?
C00D C00A H00A 119.9 . . ?
C00D C00A C00E 120.3(5) . . ?
C00E C00A H00A 119.9 . . ?
C00B C00B S002 120.3(5) 3_767 . ?
C00G C00B S002 110.4(4) . . ?
C00G C00B C00B 129.3(6) . 3_767 ?
C00E C00C S002 121.0(3) . . ?
C00H C00C S002 110.3(4) . . ?
C00H C00C C00E 128.5(5) . . ?
C009 C00D C00A 120.1(4) . . ?
C009 C00D H00D 119.9 . . ?
C00A C00D H00D 119.9 . . ?
C00A C00E C00C 120.2(4) . . ?
C00I C00E C00A 118.5(5) . . ?
C00I C00E C00C 121.3(4) . . ?
C009 C00F H00F 120.3 . . ?
C00I C00F C009 119.5(5) . . ?
C00I C00F H00F 120.3 . . ?
C00B C00G H00G 123.6 . . ?
C00B C00G C00H 112.8(4) . . ?
C00H C00G H00G 123.6 . . ?
C00C C00H C00G 114.0(5) . . ?
C00C C00H H00H 123.0 . . ?
C00G C00H H00H 123.0 . . ?
C00E C00I H00I 119.2 . . ?
C00F C00I C00E 121.6(5) . . ?
C00F C00I H00I 119.2 . . ?
O008 C00J H00B 109.6 . . ?
O008 C00J H00C 109.6 . . ?
O008 C00J C00K 110.5(6) . 3_656 ?
H00B C00J H00C 108.1 . . ?
C00K C00J H00B 109.6 3_656 . ?
C00K C00J H00C 109.6 3_656 . ?
O008 C00K C00J 110.2(6) . 3_656 ?
O008 C00K H00E 109.6 . . ?
O008 C00K H00J 109.6 . . ?
C00J C00K H00E 109.6 3_656 . ?
C00J C00K H00J 109.6 3_656 . ?
H00E C00K H00J 108.1 . . ?

loop_
_geom_bond_atom_site_label_1
_geom_bond_atom_site_label_2
_geom_bond_distance
_geom_bond_site_symmetry_2
_geom_bond_publ_flag
S001 O003 1.459(4) . ?
S001 O004 1.454(3) . ?
S001 O007 1.447(4) . ?
S001 C009 1.769(5) . ?
S002 C00B 1.731(5) . ?
S002 C00C 1.738(5) . ?
O005 H00K 0.8504 . ?
O005 H00L 0.8498 . ?
O005 H00M 0.95(6) . ?
O006 H00N 0.8500 . ?
O006 H00O 0.8498 . ?
O008 C00J 1.414(7) . ?
O008 C00K 1.431(7) . ?
C009 C00D 1.378(7) . ?
C009 C00F 1.394(6) . ?
C00A H00A 0.9400 . ?
C00A C00D 1.379(7) . ?
C00A C00E 1.408(6) . ?
C00B C00B 1.434(10) 3_767 ?
C00B C00G 1.373(7) . ?
C00C C00E 1.481(7) . ?
C00C C00H 1.354(7) . ?
C00D H00D 0.9400 . ?
C00E C00I 1.376(7) . ?
C00F H00F 0.9400 . ?
C00F C00I 1.373(7) . ?
C00G H00G 0.9400 . ?
C00G C00H 1.422(7) . ?
C00H H00H 0.9400 . ?
C00I H00I 0.9400 . ?
C00J H00B 0.9800 . ?
C00J H00C 0.9800 . ?
C00J C00K 1.497(10) 3_656 ?
C00K H00E 0.9800 . ?
C00K H00J 0.9800 . ?

loop_
_geom_torsion_atom_site_label_1
_geom_torsion_atom_site_label_2
_geom_torsion_atom_site_label_3
_geom_torsion_atom_site_label_4
_geom_torsion
_geom_torsion_site_symmetry_1
_geom_torsion_site_symmetry_2
_geom_torsion_site_symmetry_3
_geom_torsion_site_symmetry_4
_geom_torsion_publ_flag
S001 C009 C00D C00A -175.6(4) . . . . ?
S001 C009 C00F C00I 175.3(4) . . . . ?
S002 C00B C00G C00H 0.3(6) . . . . ?
S002 C00C C00E C00A 1.4(6) . . . . ?
S002 C00C C00E C00I -177.5(4) . . . . ?
S002 C00C C00H C00G 0.3(6) . . . . ?
O003 S001 C009 C00D -150.2(4) . . . . ?
O003 S001 C009 C00F 35.0(5) . . . . ?
O004 S001 C009 C00D 90.2(4) . . . . ?
O004 S001 C009 C00F -84.6(5) . . . . ?
O007 S001 C009 C00D -29.2(5) . . . . ?
O007 S001 C009 C00F 155.9(4) . . . . ?
C009 C00F C00I C00E 0.0(8) . . . . ?
C00A C00E C00I C00F -0.4(8) . . . . ?
C00B S002 C00C C00E 175.4(4) . . . . ?
C00B S002 C00C C00H -0.1(4) . . . . ?
C00B C00B C00G C00H 179.9(6) 3_767 . . . ?
C00B C00G C00H C00C -0.4(7) . . . . ?
C00C S002 C00B C00B -179.7(6) . . . 3_767 ?
C00C S002 C00B C00G -0.1(4) . . . . ?
C00C C00E C00I C00F 178.5(5) . . . . ?
C00D C009 C00F C00I 0.5(8) . . . . ?
C00D C00A C00E C00C -178.6(5) . . . . ?
C00D C00A C00E C00I 0.2(7) . . . . ?
C00E C00A C00D C009 0.3(8) . . . . ?
C00E C00C C00H C00G -174.7(5) . . . . ?
C00F C009 C00D C00A -0.7(8) . . . . ?
C00H C00C C00E C00A 176.0(5) . . . . ?
C00H C00C C00E C00I -2.9(8) . . . . ?
C00J O008 C00K C00J -57.2(9) . . . 3_656 ?
C00K O008 C00J C00K 57.4(9) . . . 3_656 ?
